data_4101762
loop_
_publ_author_name
'Kinjo, Rei'
'Ichinohe, Masaaki'
'Sekiguchi, Akira'

_publ_section_title
;
 An isolable disilyne anion radical and a new route to the disilenide ion
 upon reduction of a disilyne.
;
_journal_issue 1
_journal_name_full 'Journal of the American Chemical Society'
_journal_page_first 26
_journal_page_last 27
_journal_paper_doi 10.1021/ja066762x
_journal_volume 129
_journal_year 2007
_chemical_formula_sum 'C52 H127 Li O6 Si12'
_chemical_formula_weight 1192.56
_chemical_name_systematic
; 
 tris(1,2-dimethoxyethane)lithium(I) trans-1,1,4,4-tetrakis-
 [bis(trimethylsilyl)methyl]-1,4-diisopropyl-2-tetrasilene-2-yl-2-ide 
;
_space_group_IT_number 14
_symmetry_cell_setting monoclinic
_symmetry_space_group_name_Hall '-P 2ybc'
_symmetry_space_group_name_H-M 'P 1 21/c 1'
_atom_sites_solution_hydrogens geom
_atom_sites_solution_primary direct
_atom_sites_solution_secondary difmap
_audit_creation_method SHELXL-97
_cell_angle_alpha 90.00
_cell_angle_beta 114.6791(10)
_cell_angle_gamma 90.00
_cell_formula_units_Z 4
_cell_length_a 25.3480(6)
_cell_length_b 13.8790(4)
_cell_length_c 23.1990(7)
_cell_measurement_reflns_used 77815
_cell_measurement_temperature 120.0(1)
_cell_measurement_theta_max 28.02
_cell_measurement_theta_min 2.14
_cell_volume 7416.1(4)
_computing_cell_refinement 'HKL scalepack'
_computing_data_collection 'MacScience Xpress'
_computing_data_reduction Denzo
_computing_molecular_graphics ORTEP
_computing_publication_material CIFTAB
_computing_structure_refinement 'SHELXL-97 (Sheldrick, 1997)'
_computing_structure_solution SIR92
_diffrn_ambient_temperature 120.0(1)
_diffrn_measured_fraction_theta_full 0.985
_diffrn_measured_fraction_theta_max 0.985
_diffrn_measurement_device 'MacScience DIP2030 Image plate'
_diffrn_radiation_monochromator graphite
_diffrn_radiation_source 'rotating anode'
_diffrn_radiation_type MoK\a
_diffrn_radiation_wavelength 0.71070
_diffrn_reflns_av_R_equivalents 0.0460
_diffrn_reflns_av_sigmaI/netI 0.0407
_diffrn_reflns_limit_h_max 30
_diffrn_reflns_limit_h_min -33
_diffrn_reflns_limit_k_max 0
_diffrn_reflns_limit_k_min -18
_diffrn_reflns_limit_l_max 30
_diffrn_reflns_limit_l_min 0
_diffrn_reflns_number 77815
_diffrn_reflns_theta_full 28.02
_diffrn_reflns_theta_max 28.02
_diffrn_reflns_theta_min 2.14
_exptl_absorpt_coefficient_mu 0.248
_exptl_absorpt_correction_type none
_exptl_crystal_colour red-orange
_exptl_crystal_density_diffrn 1.068
_exptl_crystal_density_meas ?
_exptl_crystal_description plate
_exptl_crystal_F_000 2632
_exptl_crystal_size_max 0.25
_exptl_crystal_size_mid 0.20
_exptl_crystal_size_min 0.15
_refine_diff_density_max 1.989
_refine_diff_density_min -0.893
_refine_diff_density_rms 0.071
_refine_ls_extinction_coef 0.0021(2)
_refine_ls_extinction_expression Fc^*^=kFc[1+0.001xFc^2^\l^3^/sin(2\q)]^-1/4^
_refine_ls_extinction_method SHELXL
_refine_ls_goodness_of_fit_ref 1.049
_refine_ls_hydrogen_treatment constr
_refine_ls_matrix_type full
_refine_ls_number_parameters 641
_refine_ls_number_reflns 17684
_refine_ls_number_restraints 0
_refine_ls_restrained_S_all 1.049
_refine_ls_R_factor_all 0.0648
_refine_ls_R_factor_gt 0.0494
_refine_ls_shift/su_max 0.001
_refine_ls_shift/su_mean 0.000
_refine_ls_structure_factor_coef Fsqd
_refine_ls_weighting_details 'calc w=1/[\s^2^(Fo^2^)+(0.0857P)^2^+2.5119P] where P=(Fo^2^+2Fc^2^)/3'
_refine_ls_weighting_scheme calc
_refine_ls_wR_factor_gt 0.1349
_refine_ls_wR_factor_ref 0.1456
_reflns_number_gt 13875
_reflns_number_total 17684
_reflns_threshold_expression >2sigma(I)
_cod_data_source_file ja066762xsi20060920_125140.cif
_cod_data_source_block shelxl
_cod_depositor_comments
;
The following automatic conversions were performed:

'_symmetry_cell_setting' value 'Monoclinic' changed to 'monoclinic'
according to the built-in table from CIF Core dictionary named
'cif_core.dic' version 2.4.1 from 2010-06-29.

Automatic conversion script
Id: cif_fix_values 1673 2011-04-08 12:14:43Z adriana 

The following automatic conversions were performed:

'_exptl_crystal_density_meas' value 'not measured' was changed to '?'
- the value is perceived as not measured.

Automatic conversion script
Id: cif_fix_values 3008 2015-01-20 13:52:24Z robertas 
;
_cod_original_cell_volume 7416.0(4)
_cod_original_sg_symbol_H-M 'P 21/c        '
_cod_database_code 4101762

loop_
_symmetry_equiv_pos_as_xyz
'x, y, z'
'-x, y+1/2, -z+1/2'
'-x, -y, -z'
'x, -y-1/2, z-1/2'

loop_
_atom_site_label
_atom_site_type_symbol
_atom_site_fract_x
_atom_site_fract_y
_atom_site_fract_z
_atom_site_U_iso_or_equiv
_atom_site_adp_type
_atom_site_occupancy
_atom_site_symmetry_multiplicity
_atom_site_calc_flag
_atom_site_refinement_flags
_atom_site_disorder_assembly
_atom_site_disorder_group
Si1 Si 0.79653(3) 0.33233(5) 0.63193(3) 0.02997(14) Uani 1 1 d . . .
Si2 Si 0.72118(3) 0.23485(5) 0.59281(3) 0.02906(14) Uani 1 1 d . . .
H2 H 0.7296 0.1332 0.5750 0.035 Uiso 1 1 calc R . .
Si3 Si 0.87436(2) 0.23425(4) 0.62911(2) 0.01923(11) Uani 1 1 d . . .
Si4 Si 0.62743(2) 0.28588(4) 0.57814(2) 0.02008(11) Uani 1 1 d . . .
Si5 Si 0.89777(2) 0.15370(4) 0.76943(3) 0.02309(12) Uani 1 1 d . . .
Si6 Si 0.98047(2) 0.31220(4) 0.75930(3) 0.02525(12) Uani 1 1 d . . .
Si7 Si 0.96998(2) 0.23287(4) 0.56358(3) 0.02342(12) Uani 1 1 d . . .
Si8 Si 0.87177(2) 0.39360(4) 0.52416(3) 0.02664(13) Uani 1 1 d . . .
Si9 Si 0.60562(2) 0.34682(4) 0.43504(3) 0.02213(12) Uani 1 1 d . . .
Si10 Si 0.54033(2) 0.16743(4) 0.45364(3) 0.02543(13) Uani 1 1 d . . .
Si11 Si 0.52783(2) 0.26478(4) 0.63595(3) 0.02572(13) Uani 1 1 d . . .
Si12 Si 0.64299(3) 0.13868(4) 0.69412(3) 0.02623(13) Uani 1 1 d . . .
O1 O 0.72237(8) 0.75944(12) 0.90043(8) 0.0392(4) Uani 1 1 d . . .
O2 O 0.83053(7) 0.68735(12) 0.93069(7) 0.0327(3) Uani 1 1 d . . .
O3 O 0.77029(8) 0.76076(13) 0.79309(8) 0.0431(4) Uani 1 1 d . . .
O4 O 0.66760(7) 0.68022(13) 0.76798(8) 0.0365(4) Uani 1 1 d . . .
O5 O 0.77839(7) 0.54274(11) 0.81060(7) 0.0275(3) Uani 1 1 d . . .
O6 O 0.72641(6) 0.54083(11) 0.88809(7) 0.0277(3) Uani 1 1 d . . .
C1 C 0.92920(8) 0.21068(14) 0.71629(9) 0.0215(4) Uani 1 1 d . . .
H1 H 0.9549 0.1607 0.7125 0.026 Uiso 1 1 calc R . .
C2 C 0.83704(9) 0.06533(16) 0.73078(10) 0.0290(4) Uani 1 1 d . . .
H2A H 0.8496 0.0150 0.7110 0.043 Uiso 1 1 calc R . .
H2B H 0.8042 0.0978 0.6993 0.043 Uiso 1 1 calc R . .
H2C H 0.8262 0.0379 0.7623 0.043 Uiso 1 1 calc R . .
C3 C 0.86769(10) 0.24775(17) 0.80606(10) 0.0309(5) Uani 1 1 d . . .
H3A H 0.8969 0.2955 0.8269 0.046 Uiso 1 1 calc R . .
H3B H 0.8563 0.2178 0.8364 0.046 Uiso 1 1 calc R . .
H3C H 0.8345 0.2779 0.7735 0.046 Uiso 1 1 calc R . .
C4 C 0.95559(10) 0.08004(17) 0.83284(10) 0.0327(5) Uani 1 1 d . . .
H4A H 0.9888 0.1198 0.8555 0.049 Uiso 1 1 calc R . .
H4B H 0.9667 0.0272 0.8135 0.049 Uiso 1 1 calc R . .
H4C H 0.9407 0.0555 0.8618 0.049 Uiso 1 1 calc R . .
C5 C 0.94256(11) 0.43131(17) 0.74567(12) 0.0357(5) Uani 1 1 d . . .
H5A H 0.9101 0.4267 0.7566 0.054 Uiso 1 1 calc R . .
H5B H 0.9291 0.4489 0.7018 0.054 Uiso 1 1 calc R . .
H5C H 0.9690 0.4794 0.7716 0.054 Uiso 1 1 calc R . .
C6 C 1.01963(11) 0.2959(2) 0.84803(10) 0.0393(6) Uani 1 1 d . . .
H6A H 1.0396 0.2352 0.8571 0.059 Uiso 1 1 calc R . .
H6B H 0.9920 0.2970 0.8664 0.059 Uiso 1 1 calc R . .
H6C H 1.0472 0.3471 0.8657 0.059 Uiso 1 1 calc R . .
C7 C 1.04385(9) 0.32271(18) 0.73722(11) 0.0328(5) Uani 1 1 d . . .
H7A H 1.0637 0.2620 0.7441 0.049 Uiso 1 1 calc R . .
H7B H 1.0701 0.3712 0.7630 0.049 Uiso 1 1 calc R . .
H7C H 1.0300 0.3403 0.6933 0.049 Uiso 1 1 calc R . .
C8 C 0.91558(8) 0.29958(14) 0.58519(9) 0.0215(4) Uani 1 1 d . . .
H8 H 0.9417 0.3413 0.6192 0.026 Uiso 1 1 calc R . .
C9 C 1.01645(9) 0.14197(16) 0.62428(10) 0.0289(4) Uani 1 1 d . . .
H9A H 1.0425 0.1116 0.6094 0.043 Uiso 1 1 calc R . .
H9B H 0.9920 0.0940 0.6305 0.043 Uiso 1 1 calc R . .
H9C H 1.0384 0.1741 0.6637 0.043 Uiso 1 1 calc R . .
C10 C 1.02464(10) 0.31823(17) 0.55609(11) 0.0335(5) Uani 1 1 d . . .
H10A H 1.0516 0.2827 0.5451 0.050 Uiso 1 1 calc R . .
H10B H 1.0453 0.3507 0.5958 0.050 Uiso 1 1 calc R . .
H10C H 1.0049 0.3648 0.5236 0.050 Uiso 1 1 calc R . .
C11 C 0.93680(10) 0.16637(18) 0.48573(10) 0.0337(5) Uani 1 1 d . . .
H11A H 0.9668 0.1344 0.4780 0.051 Uiso 1 1 calc R . .
H11B H 0.9171 0.2113 0.4521 0.051 Uiso 1 1 calc R . .
H11C H 0.9096 0.1195 0.4874 0.051 Uiso 1 1 calc R . .
C12 C 0.90694(11) 0.4393(2) 0.47220(13) 0.0446(6) Uani 1 1 d . . .
H12A H 0.9454 0.4619 0.4983 0.067 Uiso 1 1 calc R . .
H12B H 0.8843 0.4913 0.4464 0.067 Uiso 1 1 calc R . .
H12C H 0.9091 0.3881 0.4455 0.067 Uiso 1 1 calc R . .
C13 C 0.86469(12) 0.50495(18) 0.56663(13) 0.0427(6) Uani 1 1 d . . .
H13A H 0.9025 0.5254 0.5963 0.064 Uiso 1 1 calc R . .
H13B H 0.8411 0.4910 0.5889 0.064 Uiso 1 1 calc R . .
H13C H 0.8469 0.5553 0.5363 0.064 Uiso 1 1 calc R . .
C14 C 0.79871(10) 0.35290(19) 0.46662(11) 0.0373(5) Uani 1 1 d . . .
H14A H 0.7774 0.3284 0.4893 0.056 Uiso 1 1 calc R . .
H14B H 0.8030 0.3030 0.4402 0.056 Uiso 1 1 calc R . .
H14C H 0.7781 0.4063 0.4407 0.056 Uiso 1 1 calc R . .
C15 C 0.84694(8) 0.11020(14) 0.59158(9) 0.0225(4) Uani 1 1 d . . .
H15 H 0.8189 0.0905 0.6083 0.027 Uiso 1 1 calc R . .
C16 C 0.89034(9) 0.02625(15) 0.60776(10) 0.0279(4) Uani 1 1 d . . .
H16A H 0.9123 0.0229 0.6529 0.042 Uiso 1 1 calc R . .
H16B H 0.9162 0.0365 0.5877 0.042 Uiso 1 1 calc R . .
H16C H 0.8696 -0.0330 0.5928 0.042 Uiso 1 1 calc R . .
C17 C 0.81158(9) 0.11529(16) 0.51936(9) 0.0279(4) Uani 1 1 d . . .
H17A H 0.7846 0.1678 0.5092 0.042 Uiso 1 1 calc R . .
H17B H 0.7907 0.0560 0.5046 0.042 Uiso 1 1 calc R . .
H17C H 0.8374 0.1252 0.4991 0.042 Uiso 1 1 calc R . .
C18 C 0.57590(8) 0.28639(14) 0.48896(9) 0.0222(4) Uani 1 1 d . . .
H18 H 0.5436 0.3277 0.4861 0.027 Uiso 1 1 calc R . .
C19 C 0.65544(10) 0.45225(15) 0.46849(10) 0.0290(4) Uani 1 1 d . . .
H19A H 0.6892 0.4319 0.5049 0.043 Uiso 1 1 calc R . .
H19B H 0.6356 0.5016 0.4807 0.043 Uiso 1 1 calc R . .
H19C H 0.6671 0.4772 0.4369 0.043 Uiso 1 1 calc R . .
C20 C 0.64731(9) 0.26047(16) 0.40747(10) 0.0285(4) Uani 1 1 d . . .
H20A H 0.6241 0.2043 0.3897 0.043 Uiso 1 1 calc R . .
H20B H 0.6824 0.2419 0.4428 0.043 Uiso 1 1 calc R . .
H20C H 0.6567 0.2910 0.3759 0.043 Uiso 1 1 calc R . .
C21 C 0.54248(10) 0.39869(18) 0.36490(10) 0.0331(5) Uani 1 1 d . . .
H21A H 0.5145 0.3489 0.3448 0.050 Uiso 1 1 calc R . .
H21B H 0.5560 0.4244 0.3351 0.050 Uiso 1 1 calc R . .
H21C H 0.5248 0.4491 0.3790 0.050 Uiso 1 1 calc R . .
C22 C 0.59439(10) 0.06690(16) 0.48196(11) 0.0338(5) Uani 1 1 d . . .
H22A H 0.6274 0.0824 0.4735 0.051 Uiso 1 1 calc R . .
H22B H 0.5768 0.0085 0.4602 0.051 Uiso 1 1 calc R . .
H22C H 0.6067 0.0582 0.5268 0.051 Uiso 1 1 calc R . .
C23 C 0.50569(11) 0.16211(19) 0.36420(11) 0.0387(5) Uani 1 1 d . . .
H23A H 0.5342 0.1767 0.3484 0.058 Uiso 1 1 calc R . .
H23B H 0.4747 0.2083 0.3480 0.058 Uiso 1 1 calc R . .
H23C H 0.4905 0.0987 0.3507 0.058 Uiso 1 1 calc R . .
C24 C 0.47604(10) 0.13690(19) 0.47053(11) 0.0371(5) Uani 1 1 d . . .
H24A H 0.4483 0.1884 0.4561 0.056 Uiso 1 1 calc R . .
H24B H 0.4885 0.1282 0.5153 0.056 Uiso 1 1 calc R . .
H24C H 0.4585 0.0785 0.4488 0.056 Uiso 1 1 calc R . .
C25 C 0.59152(8) 0.21251(14) 0.62386(9) 0.0224(4) Uani 1 1 d . . .
H25 H 0.5722 0.1613 0.5931 0.027 Uiso 1 1 calc R . .
C26 C 0.47549(10) 0.33716(18) 0.56723(11) 0.0344(5) Uani 1 1 d . . .
H26A H 0.4631 0.2995 0.5291 0.052 Uiso 1 1 calc R . .
H26B H 0.4943 0.3947 0.5625 0.052 Uiso 1 1 calc R . .
H26C H 0.4424 0.3542 0.5751 0.052 Uiso 1 1 calc R . .
C27 C 0.47987(10) 0.16648(19) 0.64439(12) 0.0392(5) Uani 1 1 d . . .
H27A H 0.5026 0.1247 0.6788 0.059 Uiso 1 1 calc R . .
H27B H 0.4634 0.1299 0.6058 0.059 Uiso 1 1 calc R . .
H27C H 0.4493 0.1949 0.6528 0.059 Uiso 1 1 calc R . .
C28 C 0.55043(11) 0.34206(18) 0.70913(11) 0.0358(5) Uani 1 1 d . . .
H28A H 0.5773 0.3070 0.7451 0.054 Uiso 1 1 calc R . .
H28B H 0.5168 0.3589 0.7161 0.054 Uiso 1 1 calc R . .
H28C H 0.5687 0.3997 0.7035 0.054 Uiso 1 1 calc R . .
C29 C 0.60696(11) 0.08153(19) 0.74221(11) 0.0394(5) Uani 1 1 d . . .
H29A H 0.5740 0.0448 0.7147 0.059 Uiso 1 1 calc R . .
H29B H 0.5945 0.1309 0.7627 0.059 Uiso 1 1 calc R . .
H29C H 0.6341 0.0398 0.7737 0.059 Uiso 1 1 calc R . .
C30 C 0.70543(10) 0.20687(18) 0.75412(11) 0.0347(5) Uani 1 1 d . . .
H30A H 0.6910 0.2610 0.7690 0.052 Uiso 1 1 calc R . .
H30B H 0.7302 0.2293 0.7350 0.052 Uiso 1 1 calc R . .
H30C H 0.7271 0.1653 0.7891 0.052 Uiso 1 1 calc R . .
C31 C 0.67112(11) 0.03308(17) 0.66493(12) 0.0374(5) Uani 1 1 d . . .
H31A H 0.6391 -0.0019 0.6341 0.056 Uiso 1 1 calc R . .
H31B H 0.6928 -0.0085 0.6999 0.056 Uiso 1 1 calc R . .
H31C H 0.6959 0.0556 0.6458 0.056 Uiso 1 1 calc R . .
C32 C 0.64194(9) 0.41765(15) 0.60581(9) 0.0246(4) Uani 1 1 d . . .
H32 H 0.6678 0.4419 0.5874 0.029 Uiso 1 1 calc R . .
C33 C 0.67755(10) 0.42612(17) 0.67766(10) 0.0320(5) Uani 1 1 d . . .
H33A H 0.7091 0.3809 0.6910 0.048 Uiso 1 1 calc R . .
H33B H 0.6532 0.4124 0.6991 0.048 Uiso 1 1 calc R . .
H33C H 0.6927 0.4903 0.6879 0.048 Uiso 1 1 calc R . .
C34 C 0.59116(10) 0.48919(16) 0.58353(11) 0.0318(5) Uani 1 1 d . . .
H34A H 0.5694 0.4835 0.5385 0.048 Uiso 1 1 calc R . .
H34B H 0.6059 0.5536 0.5938 0.048 Uiso 1 1 calc R . .
H34C H 0.5664 0.4752 0.6044 0.048 Uiso 1 1 calc R . .
C41 C 0.67447(14) 0.8241(2) 0.87673(15) 0.0544(7) Uani 1 1 d . . .
H41A H 0.6425 0.7938 0.8428 0.082 Uiso 1 1 calc R . .
H41B H 0.6855 0.8814 0.8613 0.082 Uiso 1 1 calc R . .
H41C H 0.6632 0.8407 0.9102 0.082 Uiso 1 1 calc R . .
C42 C 0.77143(13) 0.8012(2) 0.95155(13) 0.0466(6) Uani 1 1 d . . .
H42A H 0.7598 0.8271 0.9834 0.056 Uiso 1 1 calc R . .
H42B H 0.7874 0.8532 0.9359 0.056 Uiso 1 1 calc R . .
C43 C 0.81552(12) 0.7239(2) 0.97957(12) 0.0448(6) Uani 1 1 d . . .
H43A H 0.8497 0.7496 1.0141 0.054 Uiso 1 1 calc R . .
H43B H 0.7998 0.6726 0.9961 0.054 Uiso 1 1 calc R . .
C44 C 0.87445(11) 0.61511(19) 0.95495(12) 0.0389(5) Uani 1 1 d . . .
H44A H 0.8839 0.5919 0.9214 0.058 Uiso 1 1 calc R . .
H44B H 0.8605 0.5627 0.9718 0.058 Uiso 1 1 calc R . .
H44C H 0.9085 0.6422 0.9880 0.058 Uiso 1 1 calc R . .
C45 C 0.81905(13) 0.8220(2) 0.81215(15) 0.0577(8) Uani 1 1 d . . .
H45A H 0.8500 0.7957 0.8491 0.086 Uiso 1 1 calc R . .
H45B H 0.8089 0.8846 0.8218 0.086 Uiso 1 1 calc R . .
H45C H 0.8315 0.8272 0.7785 0.086 Uiso 1 1 calc R . .
C46 C 0.72308(12) 0.7920(2) 0.73987(14) 0.0543(8) Uani 1 1 d . . .
H46A H 0.7353 0.8048 0.7062 0.065 Uiso 1 1 calc R . .
H46B H 0.7089 0.8520 0.7496 0.065 Uiso 1 1 calc R . .
C47 C 0.67610(13) 0.7218(2) 0.71777(12) 0.0508(7) Uani 1 1 d . . .
H47A H 0.6405 0.7532 0.6894 0.061 Uiso 1 1 calc R . .
H47B H 0.6850 0.6717 0.6941 0.061 Uiso 1 1 calc R . .
C48 C 0.61581(10) 0.6256(2) 0.74970(12) 0.0394(5) Uani 1 1 d . . .
H48A H 0.6129 0.6007 0.7869 0.059 Uiso 1 1 calc R . .
H48B H 0.6166 0.5731 0.7231 0.059 Uiso 1 1 calc R . .
H48C H 0.5830 0.6661 0.7268 0.059 Uiso 1 1 calc R . .
C49 C 0.81938(10) 0.54150(19) 0.78292(11) 0.0363(5) Uani 1 1 d . . .
H49A H 0.8190 0.6027 0.7635 0.054 Uiso 1 1 calc R . .
H49B H 0.8091 0.4917 0.7514 0.054 Uiso 1 1 calc R . .
H49C H 0.8575 0.5293 0.8153 0.054 Uiso 1 1 calc R . .
C50 C 0.77746(9) 0.45271(15) 0.84000(10) 0.0288(4) Uani 1 1 d . . .
H50A H 0.8129 0.4447 0.8782 0.035 Uiso 1 1 calc R . .
H50B H 0.7746 0.4000 0.8113 0.035 Uiso 1 1 calc R . .
C51 C 0.72581(9) 0.45257(15) 0.85601(10) 0.0283(4) Uani 1 1 d . . .
H51A H 0.6902 0.4475 0.8176 0.034 Uiso 1 1 calc R . .
H51B H 0.7279 0.3981 0.8831 0.034 Uiso 1 1 calc R . .
C52 C 0.68531(10) 0.53875(19) 0.91571(11) 0.0360(5) Uani 1 1 d . . .
H52A H 0.6867 0.5987 0.9369 0.054 Uiso 1 1 calc R . .
H52B H 0.6947 0.4869 0.9457 0.054 Uiso 1 1 calc R . .
H52C H 0.6470 0.5292 0.8830 0.054 Uiso 1 1 calc R . .
C53 C 0.79473(12) 0.7981(2) 1.12888(12) 0.0440(6) Uani 1 1 d . . .
H53 H 0.8283 0.8334 1.1513 0.053 Uiso 1 1 calc R . .
C54 C 0.79788(11) 0.6990(2) 1.12526(12) 0.0420(6) Uani 1 1 d . . .
H54 H 0.8335 0.6680 1.1452 0.050 Uiso 1 1 calc R . .
C55 C 0.74815(12) 0.6458(2) 1.09199(12) 0.0433(6) Uani 1 1 d . . .
H55 H 0.7501 0.5791 1.0896 0.052 Uiso 1 1 calc R . .
C56 C 0.69549(12) 0.6928(2) 1.06238(12) 0.0481(7) Uani 1 1 d . . .
H56 H 0.6619 0.6575 1.0399 0.058 Uiso 1 1 calc R . .
C57 C 0.69264(12) 0.7918(2) 1.06606(13) 0.0493(7) Uani 1 1 d . . .
H57 H 0.6571 0.8230 1.0460 0.059 Uiso 1 1 calc R . .
C58 C 0.74223(14) 0.8449(2) 1.09945(13) 0.0491(7) Uani 1 1 d . . .
H58 H 0.7402 0.9116 1.1020 0.059 Uiso 1 1 calc R . .
Li1 Li 0.74963(16) 0.6604(3) 0.84786(17) 0.0291(7) Uani 1 1 d . . .

loop_
_atom_site_aniso_label
_atom_site_aniso_U_11
_atom_site_aniso_U_22
_atom_site_aniso_U_33
_atom_site_aniso_U_23
_atom_site_aniso_U_13
_atom_site_aniso_U_12
Si1 0.0233(3) 0.0359(3) 0.0314(3) 0.0020(2) 0.0122(2) 0.0047(2)
Si2 0.0224(3) 0.0369(3) 0.0284(3) 0.0043(2) 0.0110(2) 0.0043(2)
Si3 0.0182(2) 0.0200(2) 0.0181(2) -0.00033(19) 0.0063(2) -0.00046(19)
Si4 0.0184(2) 0.0220(3) 0.0192(2) -0.00105(19) 0.0071(2) -0.00121(19)
Si5 0.0239(3) 0.0258(3) 0.0190(2) 0.0011(2) 0.0085(2) 0.0007(2)
Si6 0.0223(3) 0.0288(3) 0.0215(3) -0.0035(2) 0.0060(2) -0.0043(2)
Si7 0.0207(3) 0.0269(3) 0.0237(3) 0.0018(2) 0.0103(2) 0.0013(2)
Si8 0.0239(3) 0.0275(3) 0.0278(3) 0.0084(2) 0.0101(2) 0.0032(2)
Si9 0.0213(3) 0.0242(3) 0.0207(2) 0.0011(2) 0.0086(2) 0.0005(2)
Si10 0.0242(3) 0.0283(3) 0.0236(3) -0.0052(2) 0.0097(2) -0.0067(2)
Si11 0.0227(3) 0.0298(3) 0.0270(3) -0.0021(2) 0.0127(2) -0.0016(2)
Si12 0.0272(3) 0.0270(3) 0.0236(3) 0.0028(2) 0.0098(2) -0.0002(2)
O1 0.0457(10) 0.0326(9) 0.0384(9) -0.0110(7) 0.0165(8) 0.0004(7)
O2 0.0374(9) 0.0362(9) 0.0241(7) -0.0025(6) 0.0123(7) -0.0084(7)
O3 0.0418(10) 0.0426(10) 0.0354(9) 0.0119(7) 0.0067(8) -0.0139(8)
O4 0.0285(8) 0.0467(10) 0.0301(8) 0.0072(7) 0.0082(7) -0.0008(7)
O5 0.0312(8) 0.0252(7) 0.0299(7) -0.0003(6) 0.0164(6) 0.0008(6)
O6 0.0306(8) 0.0277(8) 0.0286(7) -0.0013(6) 0.0161(6) -0.0034(6)
C1 0.0195(9) 0.0233(9) 0.0200(8) -0.0021(7) 0.0064(7) 0.0000(7)
C2 0.0313(11) 0.0298(11) 0.0269(10) 0.0022(8) 0.0132(9) -0.0039(9)
C3 0.0314(11) 0.0356(12) 0.0278(10) -0.0018(9) 0.0145(9) 0.0001(9)
C4 0.0328(11) 0.0359(12) 0.0264(10) 0.0046(9) 0.0093(9) 0.0035(9)
C5 0.0372(12) 0.0290(11) 0.0390(12) -0.0084(9) 0.0141(10) -0.0049(9)
C6 0.0375(13) 0.0497(15) 0.0248(10) -0.0063(10) 0.0072(10) -0.0156(11)
C7 0.0235(10) 0.0407(13) 0.0294(11) -0.0021(9) 0.0062(9) -0.0062(9)
C8 0.0190(9) 0.0227(9) 0.0211(8) 0.0009(7) 0.0067(7) 0.0000(7)
C9 0.0269(10) 0.0304(11) 0.0303(10) 0.0020(8) 0.0128(9) 0.0048(8)
C10 0.0272(11) 0.0357(12) 0.0403(12) 0.0055(10) 0.0168(10) 0.0002(9)
C11 0.0354(12) 0.0412(13) 0.0279(10) -0.0011(9) 0.0166(10) 0.0016(10)
C12 0.0398(14) 0.0495(15) 0.0472(14) 0.0239(12) 0.0208(12) 0.0065(12)
C13 0.0505(15) 0.0297(12) 0.0440(14) 0.0072(10) 0.0160(12) 0.0108(11)
C14 0.0277(11) 0.0466(14) 0.0310(11) 0.0127(10) 0.0059(9) 0.0033(10)
C15 0.0227(9) 0.0229(9) 0.0215(9) -0.0015(7) 0.0089(8) -0.0015(7)
C16 0.0311(11) 0.0222(10) 0.0277(10) -0.0021(8) 0.0096(9) 0.0008(8)
C17 0.0265(10) 0.0316(11) 0.0219(9) -0.0035(8) 0.0065(8) -0.0016(8)
C18 0.0186(9) 0.0245(9) 0.0215(9) -0.0009(7) 0.0063(7) -0.0005(7)
C19 0.0334(11) 0.0254(10) 0.0297(10) 0.0020(8) 0.0147(9) -0.0033(8)
C20 0.0271(10) 0.0313(11) 0.0297(10) -0.0014(8) 0.0143(9) -0.0002(8)
C21 0.0296(11) 0.0404(13) 0.0278(10) 0.0067(9) 0.0103(9) 0.0074(9)
C22 0.0386(12) 0.0261(11) 0.0380(12) -0.0061(9) 0.0173(10) -0.0045(9)
C23 0.0390(13) 0.0468(14) 0.0267(11) -0.0090(10) 0.0101(10) -0.0151(11)
C24 0.0307(12) 0.0449(14) 0.0357(12) -0.0095(10) 0.0138(10) -0.0145(10)
C25 0.0208(9) 0.0243(9) 0.0216(9) -0.0020(7) 0.0085(8) -0.0016(7)
C26 0.0257(11) 0.0387(13) 0.0389(12) -0.0015(10) 0.0135(10) 0.0045(9)
C27 0.0330(12) 0.0457(14) 0.0444(13) -0.0020(11) 0.0216(11) -0.0089(10)
C28 0.0374(12) 0.0419(13) 0.0337(11) -0.0051(10) 0.0203(10) -0.0003(10)
C29 0.0450(14) 0.0402(13) 0.0333(12) 0.0081(10) 0.0167(11) -0.0027(11)
C30 0.0312(11) 0.0401(13) 0.0279(10) 0.0036(9) 0.0074(9) -0.0013(10)
C31 0.0398(13) 0.0323(12) 0.0372(12) 0.0063(10) 0.0134(11) 0.0065(10)
C32 0.0252(10) 0.0250(10) 0.0233(9) -0.0023(7) 0.0099(8) -0.0020(8)
C33 0.0296(11) 0.0353(12) 0.0277(10) -0.0074(9) 0.0087(9) -0.0056(9)
C34 0.0379(12) 0.0260(11) 0.0315(11) -0.0019(8) 0.0145(10) 0.0014(9)
C41 0.0587(18) 0.0462(16) 0.0621(18) -0.0122(14) 0.0290(16) 0.0110(14)
C42 0.0564(17) 0.0441(15) 0.0414(14) -0.0211(12) 0.0224(13) -0.0119(13)
C43 0.0500(15) 0.0554(16) 0.0278(11) -0.0116(11) 0.0150(11) -0.0094(13)
C44 0.0344(12) 0.0444(14) 0.0331(12) 0.0055(10) 0.0094(10) -0.0059(11)
C45 0.0532(17) 0.0589(19) 0.0545(17) 0.0150(14) 0.0162(14) -0.0237(15)
C46 0.0446(15) 0.067(2) 0.0465(15) 0.0309(14) 0.0141(13) 0.0028(14)
C47 0.0494(16) 0.068(2) 0.0256(12) 0.0092(12) 0.0068(11) -0.0113(14)
C48 0.0303(12) 0.0461(14) 0.0363(12) -0.0039(11) 0.0084(10) -0.0020(10)
C49 0.0339(12) 0.0426(13) 0.0384(12) -0.0059(10) 0.0211(11) -0.0018(10)
C50 0.0305(11) 0.0239(10) 0.0290(10) -0.0019(8) 0.0095(9) 0.0015(8)
C51 0.0308(11) 0.0248(10) 0.0271(10) -0.0007(8) 0.0097(9) -0.0038(8)
C52 0.0341(12) 0.0447(14) 0.0353(12) 0.0042(10) 0.0205(10) -0.0008(10)
C53 0.0441(14) 0.0522(16) 0.0343(12) -0.0023(11) 0.0149(11) -0.0017(12)
C54 0.0387(13) 0.0536(16) 0.0326(12) 0.0054(11) 0.0138(11) 0.0126(12)
C55 0.0552(16) 0.0440(14) 0.0383(13) -0.0030(11) 0.0270(13) 0.0019(12)
C56 0.0401(14) 0.071(2) 0.0347(13) -0.0069(13) 0.0174(12) -0.0062(13)
C57 0.0396(14) 0.072(2) 0.0359(13) 0.0066(13) 0.0153(12) 0.0184(14)
C58 0.0643(19) 0.0443(15) 0.0436(14) 0.0062(12) 0.0274(14) 0.0148(13)
Li1 0.0298(19) 0.0294(19) 0.0252(17) 0.0011(14) 0.0086(15) -0.0004(14)

loop_
_atom_type_symbol
_atom_type_description
_atom_type_scat_dispersion_real
_atom_type_scat_dispersion_imag
_atom_type_scat_source
C C 0.0033 0.0016 'International Tables Vol C Tables 4.2.6.8 and 6.1.1.4'
H H 0.0000 0.0000 'International Tables Vol C Tables 4.2.6.8 and 6.1.1.4'
Li Li -0.0003 0.0001 'International Tables Vol C Tables 4.2.6.8 and 6.1.1.4'
O O 0.0106 0.0060 'International Tables Vol C Tables 4.2.6.8 and 6.1.1.4'
Si Si 0.0817 0.0704 'International Tables Vol C Tables 4.2.6.8 and 6.1.1.4'

loop_
_geom_angle_atom_site_label_1
_geom_angle_atom_site_label_2
_geom_angle_atom_site_label_3
_geom_angle
_geom_angle_site_symmetry_1
_geom_angle_site_symmetry_3
_geom_angle_publ_flag
Si2 Si1 Si3 102.69(3) . . ?
Si1 Si2 Si4 121.45(3) . . ?
Si1 Si2 H2 119.3 . . ?
Si4 Si2 H2 119.3 . . ?
C15 Si3 C1 106.65(9) . . ?
C15 Si3 C8 110.43(8) . . ?
C1 Si3 C8 108.28(8) . . ?
C15 Si3 Si1 111.79(6) . . ?
C1 Si3 Si1 107.65(6) . . ?
C8 Si3 Si1 111.80(6) . . ?
C32 Si4 C18 107.68(9) . . ?
C32 Si4 C25 112.53(8) . . ?
C18 Si4 C25 108.93(8) . . ?
C32 Si4 Si2 101.31(7) . . ?
C18 Si4 Si2 110.17(6) . . ?
C25 Si4 Si2 115.79(6) . . ?
C2 Si5 C4 103.50(10) . . ?
C2 Si5 C3 105.21(10) . . ?
C4 Si5 C3 110.67(10) . . ?
C2 Si5 C1 116.42(9) . . ?
C4 Si5 C1 109.42(9) . . ?
C3 Si5 C1 111.29(10) . . ?
C5 Si6 C7 108.76(11) . . ?
C5 Si6 C6 106.81(12) . . ?
C7 Si6 C6 100.70(10) . . ?
C5 Si6 C1 112.15(10) . . ?
C7 Si6 C1 112.94(9) . . ?
C6 Si6 C1 114.69(10) . . ?
C10 Si7 C11 105.69(11) . . ?
C10 Si7 C9 103.57(10) . . ?
C11 Si7 C9 106.07(10) . . ?
C10 Si7 C8 111.20(10) . . ?
C11 Si7 C8 114.21(10) . . ?
C9 Si7 C8 115.15(9) . . ?
C14 Si8 C13 109.93(12) . . ?
C14 Si8 C12 103.78(12) . . ?
C13 Si8 C12 103.45(13) . . ?
C14 Si8 C8 114.94(10) . . ?
C13 Si8 C8 109.09(10) . . ?
C12 Si8 C8 114.95(10) . . ?
C19 Si9 C20 105.14(10) . . ?
C19 Si9 C21 103.98(11) . . ?
C20 Si9 C21 110.21(10) . . ?
C19 Si9 C18 117.04(9) . . ?
C20 Si9 C18 112.09(9) . . ?
C21 Si9 C18 108.02(9) . . ?
C22 Si10 C24 109.31(11) . . ?
C22 Si10 C23 107.04(11) . . ?
C24 Si10 C23 100.06(11) . . ?
C22 Si10 C18 110.55(10) . . ?
C24 Si10 C18 113.84(10) . . ?
C23 Si10 C18 115.37(10) . . ?
C26 Si11 C28 107.51(11) . . ?
C26 Si11 C27 102.49(11) . . ?
C28 Si11 C27 106.51(11) . . ?
C26 Si11 C25 114.95(9) . . ?
C28 Si11 C25 113.22(10) . . ?
C27 Si11 C25 111.31(10) . . ?
C30 Si12 C31 109.44(11) . . ?
C30 Si12 C29 103.93(11) . . ?
C31 Si12 C29 103.64(12) . . ?
C30 Si12 C25 115.39(10) . . ?
C31 Si12 C25 109.82(10) . . ?
C29 Si12 C25 113.84(10) . . ?
C41 O1 C42 111.7(2) . . ?
C41 O1 Li1 127.79(19) . . ?
C42 O1 Li1 110.91(18) . . ?
C44 O2 C43 110.96(19) . . ?
C44 O2 Li1 121.28(17) . . ?
C43 O2 Li1 107.21(17) . . ?
C46 O3 C45 114.2(2) . . ?
C46 O3 Li1 114.11(18) . . ?
C45 O3 Li1 128.24(19) . . ?
C47 O4 C48 114.70(19) . . ?
C47 O4 Li1 109.99(18) . . ?
C48 O4 Li1 129.12(18) . . ?
C50 O5 C49 111.31(17) . . ?
C50 O5 Li1 113.78(15) . . ?
C49 O5 Li1 129.13(17) . . ?
C51 O6 C52 111.32(17) . . ?
C51 O6 Li1 112.89(15) . . ?
C52 O6 Li1 127.16(17) . . ?
Si6 C1 Si5 110.46(9) . . ?
Si6 C1 Si3 117.27(10) . . ?
Si5 C1 Si3 115.73(10) . . ?
Si6 C1 H1 103.8 . . ?
Si5 C1 H1 103.8 . . ?
Si3 C1 H1 103.8 . . ?
Si5 C2 H2A 109.5 . . ?
Si5 C2 H2B 109.5 . . ?
H2A C2 H2B 109.5 . . ?
Si5 C2 H2C 109.5 . . ?
H2A C2 H2C 109.5 . . ?
H2B C2 H2C 109.5 . . ?
Si5 C3 H3A 109.5 . . ?
Si5 C3 H3B 109.5 . . ?
H3A C3 H3B 109.5 . . ?
Si5 C3 H3C 109.5 . . ?
H3A C3 H3C 109.5 . . ?
H3B C3 H3C 109.5 . . ?
Si5 C4 H4A 109.5 . . ?
Si5 C4 H4B 109.5 . . ?
H4A C4 H4B 109.5 . . ?
Si5 C4 H4C 109.5 . . ?
H4A C4 H4C 109.5 . . ?
H4B C4 H4C 109.5 . . ?
Si6 C5 H5A 109.5 . . ?
Si6 C5 H5B 109.5 . . ?
H5A C5 H5B 109.5 . . ?
Si6 C5 H5C 109.5 . . ?
H5A C5 H5C 109.5 . . ?
H5B C5 H5C 109.5 . . ?
Si6 C6 H6A 109.5 . . ?
Si6 C6 H6B 109.5 . . ?
H6A C6 H6B 109.5 . . ?
Si6 C6 H6C 109.5 . . ?
H6A C6 H6C 109.5 . . ?
H6B C6 H6C 109.5 . . ?
Si6 C7 H7A 109.5 . . ?
Si6 C7 H7B 109.5 . . ?
H7A C7 H7B 109.5 . . ?
Si6 C7 H7C 109.5 . . ?
H7A C7 H7C 109.5 . . ?
H7B C7 H7C 109.5 . . ?
Si7 C8 Si8 113.65(10) . . ?
Si7 C8 Si3 121.10(10) . . ?
Si8 C8 Si3 115.56(10) . . ?
Si7 C8 H8 100.5 . . ?
Si8 C8 H8 100.5 . . ?
Si3 C8 H8 100.5 . . ?
Si7 C9 H9A 109.5 . . ?
Si7 C9 H9B 109.5 . . ?
H9A C9 H9B 109.5 . . ?
Si7 C9 H9C 109.5 . . ?
H9A C9 H9C 109.5 . . ?
H9B C9 H9C 109.5 . . ?
Si7 C10 H10A 109.5 . . ?
Si7 C10 H10B 109.5 . . ?
H10A C10 H10B 109.5 . . ?
Si7 C10 H10C 109.5 . . ?
H10A C10 H10C 109.5 . . ?
H10B C10 H10C 109.5 . . ?
Si7 C11 H11A 109.5 . . ?
Si7 C11 H11B 109.5 . . ?
H11A C11 H11B 109.5 . . ?
Si7 C11 H11C 109.5 . . ?
H11A C11 H11C 109.5 . . ?
H11B C11 H11C 109.5 . . ?
Si8 C12 H12A 109.5 . . ?
Si8 C12 H12B 109.5 . . ?
H12A C12 H12B 109.5 . . ?
Si8 C12 H12C 109.5 . . ?
H12A C12 H12C 109.5 . . ?
H12B C12 H12C 109.5 . . ?
Si8 C13 H13A 109.5 . . ?
Si8 C13 H13B 109.5 . . ?
H13A C13 H13B 109.5 . . ?
Si8 C13 H13C 109.5 . . ?
H13A C13 H13C 109.5 . . ?
H13B C13 H13C 109.5 . . ?
Si8 C14 H14A 109.5 . . ?
Si8 C14 H14B 109.5 . . ?
H14A C14 H14B 109.5 . . ?
Si8 C14 H14C 109.5 . . ?
H14A C14 H14C 109.5 . . ?
H14B C14 H14C 109.5 . . ?
C17 C15 C16 109.46(16) . . ?
C17 C15 Si3 112.86(14) . . ?
C16 C15 Si3 118.78(14) . . ?
C17 C15 H15 104.8 . . ?
C16 C15 H15 104.8 . . ?
Si3 C15 H15 104.8 . . ?
C15 C16 H16A 109.5 . . ?
C15 C16 H16B 109.5 . . ?
H16A C16 H16B 109.5 . . ?
C15 C16 H16C 109.5 . . ?
H16A C16 H16C 109.5 . . ?
H16B C16 H16C 109.5 . . ?
C15 C17 H17A 109.5 . . ?
C15 C17 H17B 109.5 . . ?
H17A C17 H17B 109.5 . . ?
C15 C17 H17C 109.5 . . ?
H17A C17 H17C 109.5 . . ?
H17B C17 H17C 109.5 . . ?
Si10 C18 Si9 110.31(10) . . ?
Si10 C18 Si4 116.54(10) . . ?
Si9 C18 Si4 115.44(10) . . ?
Si10 C18 H18 104.3 . . ?
Si9 C18 H18 104.3 . . ?
Si4 C18 H18 104.3 . . ?
Si9 C19 H19A 109.5 . . ?
Si9 C19 H19B 109.5 . . ?
H19A C19 H19B 109.5 . . ?
Si9 C19 H19C 109.5 . . ?
H19A C19 H19C 109.5 . . ?
H19B C19 H19C 109.5 . . ?
Si9 C20 H20A 109.5 . . ?
Si9 C20 H20B 109.5 . . ?
H20A C20 H20B 109.5 . . ?
Si9 C20 H20C 109.5 . . ?
H20A C20 H20C 109.5 . . ?
H20B C20 H20C 109.5 . . ?
Si9 C21 H21A 109.5 . . ?
Si9 C21 H21B 109.5 . . ?
H21A C21 H21B 109.5 . . ?
Si9 C21 H21C 109.5 . . ?
H21A C21 H21C 109.5 . . ?
H21B C21 H21C 109.5 . . ?
Si10 C22 H22A 109.5 . . ?
Si10 C22 H22B 109.5 . . ?
H22A C22 H22B 109.5 . . ?
Si10 C22 H22C 109.5 . . ?
H22A C22 H22C 109.5 . . ?
H22B C22 H22C 109.5 . . ?
Si10 C23 H23A 109.5 . . ?
Si10 C23 H23B 109.5 . . ?
H23A C23 H23B 109.5 . . ?
Si10 C23 H23C 109.5 . . ?
H23A C23 H23C 109.5 . . ?
H23B C23 H23C 109.5 . . ?
Si10 C24 H24A 109.5 . . ?
Si10 C24 H24B 109.5 . . ?
H24A C24 H24B 109.5 . . ?
Si10 C24 H24C 109.5 . . ?
H24A C24 H24C 109.5 . . ?
H24B C24 H24C 109.5 . . ?
Si11 C25 Si12 113.62(10) . . ?
Si11 C25 Si4 120.07(11) . . ?
Si12 C25 Si4 115.97(10) . . ?
Si11 C25 H25 100.8 . . ?
Si12 C25 H25 100.8 . . ?
Si4 C25 H25 100.8 . . ?
Si11 C26 H26A 109.5 . . ?
Si11 C26 H26B 109.5 . . ?
H26A C26 H26B 109.5 . . ?
Si11 C26 H26C 109.5 . . ?
H26A C26 H26C 109.5 . . ?
H26B C26 H26C 109.5 . . ?
Si11 C27 H27A 109.5 . . ?
Si11 C27 H27B 109.5 . . ?
H27A C27 H27B 109.5 . . ?
Si11 C27 H27C 109.5 . . ?
H27A C27 H27C 109.5 . . ?
H27B C27 H27C 109.5 . . ?
Si11 C28 H28A 109.5 . . ?
Si11 C28 H28B 109.5 . . ?
H28A C28 H28B 109.5 . . ?
Si11 C28 H28C 109.5 . . ?
H28A C28 H28C 109.5 . . ?
H28B C28 H28C 109.5 . . ?
Si12 C29 H29A 109.5 . . ?
Si12 C29 H29B 109.5 . . ?
H29A C29 H29B 109.5 . . ?
Si12 C29 H29C 109.5 . . ?
H29A C29 H29C 109.5 . . ?
H29B C29 H29C 109.5 . . ?
Si12 C30 H30A 109.5 . . ?
Si12 C30 H30B 109.5 . . ?
H30A C30 H30B 109.5 . . ?
Si12 C30 H30C 109.5 . . ?
H30A C30 H30C 109.5 . . ?
H30B C30 H30C 109.5 . . ?
Si12 C31 H31A 109.5 . . ?
Si12 C31 H31B 109.5 . . ?
H31A C31 H31B 109.5 . . ?
Si12 C31 H31C 109.5 . . ?
H31A C31 H31C 109.5 . . ?
H31B C31 H31C 109.5 . . ?
C34 C32 C33 110.29(17) . . ?
C34 C32 Si4 119.11(15) . . ?
C33 C32 Si4 112.32(15) . . ?
C34 C32 H32 104.5 . . ?
C33 C32 H32 104.5 . . ?
Si4 C32 H32 104.5 . . ?
C32 C33 H33A 109.5 . . ?
C32 C33 H33B 109.5 . . ?
H33A C33 H33B 109.5 . . ?
C32 C33 H33C 109.5 . . ?
H33A C33 H33C 109.5 . . ?
H33B C33 H33C 109.5 . . ?
C32 C34 H34A 109.5 . . ?
C32 C34 H34B 109.5 . . ?
H34A C34 H34B 109.5 . . ?
C32 C34 H34C 109.5 . . ?
H34A C34 H34C 109.5 . . ?
H34B C34 H34C 109.5 . . ?
O1 C41 H41A 109.5 . . ?
O1 C41 H41B 109.5 . . ?
H41A C41 H41B 109.5 . . ?
O1 C41 H41C 109.5 . . ?
H41A C41 H41C 109.5 . . ?
H41B C41 H41C 109.5 . . ?
O1 C42 C43 107.6(2) . . ?
O1 C42 H42A 110.2 . . ?
C43 C42 H42A 110.2 . . ?
O1 C42 H42B 110.2 . . ?
C43 C42 H42B 110.2 . . ?
H42A C42 H42B 108.5 . . ?
O2 C43 C42 108.0(2) . . ?
O2 C43 H43A 110.1 . . ?
C42 C43 H43A 110.1 . . ?
O2 C43 H43B 110.1 . . ?
C42 C43 H43B 110.1 . . ?
H43A C43 H43B 108.4 . . ?
O2 C44 H44A 109.5 . . ?
O2 C44 H44B 109.5 . . ?
H44A C44 H44B 109.5 . . ?
O2 C44 H44C 109.5 . . ?
H44A C44 H44C 109.5 . . ?
H44B C44 H44C 109.5 . . ?
O3 C45 H45A 109.5 . . ?
O3 C45 H45B 109.5 . . ?
H45A C45 H45B 109.5 . . ?
O3 C45 H45C 109.5 . . ?
H45A C45 H45C 109.5 . . ?
H45B C45 H45C 109.5 . . ?
O3 C46 C47 112.3(2) . . ?
O3 C46 H46A 109.1 . . ?
C47 C46 H46A 109.1 . . ?
O3 C46 H46B 109.1 . . ?
C47 C46 H46B 109.1 . . ?
H46A C46 H46B 107.9 . . ?
O4 C47 C46 111.8(2) . . ?
O4 C47 H47A 109.3 . . ?
C46 C47 H47A 109.3 . . ?
O4 C47 H47B 109.3 . . ?
C46 C47 H47B 109.3 . . ?
H47A C47 H47B 107.9 . . ?
O4 C48 H48A 109.5 . . ?
O4 C48 H48B 109.5 . . ?
H48A C48 H48B 109.5 . . ?
O4 C48 H48C 109.5 . . ?
H48A C48 H48C 109.5 . . ?
H48B C48 H48C 109.5 . . ?
O5 C49 H49A 109.5 . . ?
O5 C49 H49B 109.5 . . ?
H49A C49 H49B 109.5 . . ?
O5 C49 H49C 109.5 . . ?
H49A C49 H49C 109.5 . . ?
H49B C49 H49C 109.5 . . ?
O5 C50 C51 108.00(17) . . ?
O5 C50 H50A 110.1 . . ?
C51 C50 H50A 110.1 . . ?
O5 C50 H50B 110.1 . . ?
C51 C50 H50B 110.1 . . ?
H50A C50 H50B 108.4 . . ?
O6 C51 C50 107.84(16) . . ?
O6 C51 H51A 110.1 . . ?
C50 C51 H51A 110.1 . . ?
O6 C51 H51B 110.1 . . ?
C50 C51 H51B 110.1 . . ?
H51A C51 H51B 108.5 . . ?
O6 C52 H52A 109.5 . . ?
O6 C52 H52B 109.5 . . ?
H52A C52 H52B 109.5 . . ?
O6 C52 H52C 109.5 . . ?
H52A C52 H52C 109.5 . . ?
H52B C52 H52C 109.5 . . ?
C58 C53 C54 120.5(3) . . ?
C58 C53 H53 119.8 . . ?
C54 C53 H53 119.8 . . ?
C53 C54 C55 120.1(3) . . ?
C53 C54 H54 119.9 . . ?
C55 C54 H54 119.9 . . ?
C56 C55 C54 119.4(3) . . ?
C56 C55 H55 120.3 . . ?
C54 C55 H55 120.3 . . ?
C57 C56 C55 120.2(3) . . ?
C57 C56 H56 119.9 . . ?
C55 C56 H56 119.9 . . ?
C56 C57 C58 120.4(3) . . ?
C56 C57 H57 119.8 . . ?
C58 C57 H57 119.8 . . ?
C53 C58 C57 119.4(3) . . ?
C53 C58 H58 120.3 . . ?
C57 C58 H58 120.3 . . ?
O3 Li1 O6 168.7(2) . . ?
O3 Li1 O5 92.84(15) . . ?
O6 Li1 O5 77.29(14) . . ?
O3 Li1 O1 98.13(17) . . ?
O6 Li1 O1 92.12(15) . . ?
O5 Li1 O1 168.4(2) . . ?
O3 Li1 O4 77.80(14) . . ?
O6 Li1 O4 97.70(16) . . ?
O5 Li1 O4 96.93(16) . . ?
O1 Li1 O4 89.02(15) . . ?
O3 Li1 O2 92.27(16) . . ?
O6 Li1 O2 94.51(15) . . ?
O5 Li1 O2 97.75(16) . . ?
O1 Li1 O2 78.22(14) . . ?
O4 Li1 O2 162.6(2) . . ?

loop_
_geom_bond_atom_site_label_1
_geom_bond_atom_site_label_2
_geom_bond_distance
_geom_bond_site_symmetry_2
_geom_bond_publ_flag
Si1 Si2 2.2034(9) . ?
Si1 Si3 2.4201(8) . ?
Si2 Si4 2.3642(8) . ?
Si2 H2 1.5100 . ?
Si3 C15 1.923(2) . ?
Si3 C1 1.945(2) . ?
Si3 C8 1.9599(19) . ?
Si4 C32 1.922(2) . ?
Si4 C18 1.931(2) . ?
Si4 C25 1.949(2) . ?
Si5 C2 1.878(2) . ?
Si5 C4 1.886(2) . ?
Si5 C3 1.884(2) . ?
Si5 C1 1.897(2) . ?
Si6 C5 1.872(2) . ?
Si6 C7 1.885(2) . ?
Si6 C6 1.889(2) . ?
Si6 C1 1.894(2) . ?
Si7 C10 1.886(2) . ?
Si7 C11 1.885(2) . ?
Si7 C9 1.891(2) . ?
Si7 C8 1.8939(19) . ?
Si8 C14 1.862(2) . ?
Si8 C13 1.881(3) . ?
Si8 C12 1.884(2) . ?
Si8 C8 1.905(2) . ?
Si9 C19 1.876(2) . ?
Si9 C20 1.878(2) . ?
Si9 C21 1.885(2) . ?
Si9 C18 1.903(2) . ?
Si10 C22 1.872(2) . ?
Si10 C24 1.877(2) . ?
Si10 C23 1.887(2) . ?
Si10 C18 1.896(2) . ?
Si11 C26 1.883(2) . ?
Si11 C28 1.884(2) . ?
Si11 C27 1.891(2) . ?
Si11 C25 1.894(2) . ?
Si12 C30 1.870(2) . ?
Si12 C31 1.876(2) . ?
Si12 C29 1.886(2) . ?
Si12 C25 1.906(2) . ?
O1 C41 1.423(3) . ?
O1 C42 1.435(3) . ?
O1 Li1 2.135(4) . ?
O2 C44 1.428(3) . ?
O2 C43 1.431(3) . ?
O2 Li1 2.179(4) . ?
O3 C46 1.382(3) . ?
O3 C45 1.410(3) . ?
O3 Li1 2.093(4) . ?
O4 C47 1.395(3) . ?
O4 C48 1.419(3) . ?
O4 Li1 2.148(4) . ?
O5 C50 1.428(3) . ?
O5 C49 1.432(2) . ?
O5 Li1 2.115(4) . ?
O6 C51 1.430(2) . ?
O6 C52 1.433(2) . ?
O6 Li1 2.105(4) . ?
C1 H1 0.9800 . ?
C2 H2A 0.9600 . ?
C2 H2B 0.9600 . ?
C2 H2C 0.9600 . ?
C3 H3A 0.9600 . ?
C3 H3B 0.9600 . ?
C3 H3C 0.9600 . ?
C4 H4A 0.9600 . ?
C4 H4B 0.9600 . ?
C4 H4C 0.9600 . ?
C5 H5A 0.9600 . ?
C5 H5B 0.9600 . ?
C5 H5C 0.9600 . ?
C6 H6A 0.9600 . ?
C6 H6B 0.9600 . ?
C6 H6C 0.9600 . ?
C7 H7A 0.9600 . ?
C7 H7B 0.9600 . ?
C7 H7C 0.9600 . ?
C8 H8 0.9800 . ?
C9 H9A 0.9600 . ?
C9 H9B 0.9600 . ?
C9 H9C 0.9600 . ?
C10 H10A 0.9600 . ?
C10 H10B 0.9600 . ?
C10 H10C 0.9600 . ?
C11 H11A 0.9600 . ?
C11 H11B 0.9600 . ?
C11 H11C 0.9600 . ?
C12 H12A 0.9600 . ?
C12 H12B 0.9600 . ?
C12 H12C 0.9600 . ?
C13 H13A 0.9600 . ?
C13 H13B 0.9600 . ?
C13 H13C 0.9600 . ?
C14 H14A 0.9600 . ?
C14 H14B 0.9600 . ?
C14 H14C 0.9600 . ?
C15 C17 1.537(3) . ?
C15 C16 1.537(3) . ?
C15 H15 0.9800 . ?
C16 H16A 0.9600 . ?
C16 H16B 0.9600 . ?
C16 H16C 0.9600 . ?
C17 H17A 0.9600 . ?
C17 H17B 0.9600 . ?
C17 H17C 0.9600 . ?
C18 H18 0.9800 . ?
C19 H19A 0.9600 . ?
C19 H19B 0.9600 . ?
C19 H19C 0.9600 . ?
C20 H20A 0.9600 . ?
C20 H20B 0.9600 . ?
C20 H20C 0.9600 . ?
C21 H21A 0.9600 . ?
C21 H21B 0.9600 . ?
C21 H21C 0.9600 . ?
C22 H22A 0.9600 . ?
C22 H22B 0.9600 . ?
C22 H22C 0.9600 . ?
C23 H23A 0.9600 . ?
C23 H23B 0.9600 . ?
C23 H23C 0.9600 . ?
C24 H24A 0.9600 . ?
C24 H24B 0.9600 . ?
C24 H24C 0.9600 . ?
C25 H25 0.9800 . ?
C26 H26A 0.9600 . ?
C26 H26B 0.9600 . ?
C26 H26C 0.9600 . ?
C27 H27A 0.9600 . ?
C27 H27B 0.9600 . ?
C27 H27C 0.9600 . ?
C28 H28A 0.9600 . ?
C28 H28B 0.9600 . ?
C28 H28C 0.9600 . ?
C29 H29A 0.9600 . ?
C29 H29B 0.9600 . ?
C29 H29C 0.9600 . ?
C30 H30A 0.9600 . ?
C30 H30B 0.9600 . ?
C30 H30C 0.9600 . ?
C31 H31A 0.9600 . ?
C31 H31B 0.9600 . ?
C31 H31C 0.9600 . ?
C32 C34 1.534(3) . ?
C32 C33 1.533(3) . ?
C32 H32 0.9800 . ?
C33 H33A 0.9600 . ?
C33 H33B 0.9600 . ?
C33 H33C 0.9600 . ?
C34 H34A 0.9600 . ?
C34 H34B 0.9600 . ?
C34 H34C 0.9600 . ?
C41 H41A 0.9600 . ?
C41 H41B 0.9600 . ?
C41 H41C 0.9600 . ?
C42 C43 1.489(4) . ?
C42 H42A 0.9700 . ?
C42 H42B 0.9700 . ?
C43 H43A 0.9700 . ?
C43 H43B 0.9700 . ?
C44 H44A 0.9600 . ?
C44 H44B 0.9600 . ?
C44 H44C 0.9600 . ?
C45 H45A 0.9600 . ?
C45 H45B 0.9600 . ?
C45 H45C 0.9600 . ?
C46 C47 1.456(4) . ?
C46 H46A 0.9700 . ?
C46 H46B 0.9700 . ?
C47 H47A 0.9700 . ?
C47 H47B 0.9700 . ?
C48 H48A 0.9600 . ?
C48 H48B 0.9600 . ?
C48 H48C 0.9600 . ?
C49 H49A 0.9600 . ?
C49 H49B 0.9600 . ?
C49 H49C 0.9600 . ?
C50 C51 1.503(3) . ?
C50 H50A 0.9700 . ?
C50 H50B 0.9700 . ?
C51 H51A 0.9700 . ?
C51 H51B 0.9700 . ?
C52 H52A 0.9600 . ?
C52 H52B 0.9600 . ?
C52 H52C 0.9600 . ?
C53 C58 1.379(4) . ?
C53 C54 1.382(4) . ?
C53 H53 0.9300 . ?
C54 C55 1.385(4) . ?
C54 H54 0.9300 . ?
C55 C56 1.383(4) . ?
C55 H55 0.9300 . ?
C56 C57 1.381(4) . ?
C56 H56 0.9300 . ?
C57 C58 1.382(4) . ?
C57 H57 0.9300 . ?
C58 H58 0.9300 . ?
